data_1560693
loop_
_publ_author_name
'Meundaeng, Natthaya'
'Rujiwatra, Apinpus'
'Prior, Timothy J.'

_publ_section_title
;
 Copper coordination polymers constructed from thiazole-5-carboxylic acid:
 Synthesis, crystal structures, and structural transformation
;
_journal_name_full 'Journal of Solid State Chemistry'
_journal_page_first 138
_journal_page_last 145
_journal_paper_doi 10.1016/j.jssc.2016.10.009
_journal_volume 245
_journal_year 2017
_chemical_formula_moiety
;
C32 H20 Cu2 N8 O10 S2
;
_chemical_formula_sum 'C32 H20 Cu2 N8 O10 S2'
_chemical_formula_weight 867.76
_space_group_crystal_system monoclinic
_space_group_IT_number 15
_space_group_name_Hall '-C 2yc'
_space_group_name_H-M_alt 'C 1 2/c 1'
_atom_sites_solution_hydrogens geom
_cell_angle_alpha 90
_cell_angle_beta 116.025(6)
_cell_angle_gamma 90
_cell_formula_units_Z 4
_cell_length_a 12.1710(11)
_cell_length_b 23.2520(19)
_cell_length_c 12.7039(11)
_cell_measurement_reflns_used 4649
_cell_measurement_temperature 150(2)
_cell_measurement_theta_max 21.35
_cell_measurement_theta_min 2.15
_cell_volume 3230.7(5)
_computing_cell_refinement 'Stoe X-AREA'
_computing_data_collection 'Stoe X-AREA'
_computing_data_reduction
;
 Scaled and merged with Sortav
 R.H. Blessing, (1987) Cryst. Rev. 1, 3-58
 R.H. Blessing, (1989) J. Appl. Cryst. 22, 396-397
;
_computing_structure_refinement 'SHELXL-2014/7 (Sheldrick, 2014)'
_computing_structure_solution 'SHELXT (Sheldrick, 2015)'
_diffrn_ambient_temperature 150(2)
_diffrn_detector_area_resol_mean 6.67
_diffrn_measured_fraction_theta_full 0.993
_diffrn_measured_fraction_theta_max 0.993
_diffrn_measurement_device_type 'Stoe IPDS2'
_diffrn_measurement_method \w-scans
_diffrn_radiation_type MoK\a
_diffrn_radiation_wavelength 0.71073
_diffrn_reflns_av_R_equivalents 0.0365
_diffrn_reflns_av_unetI/netI 0.0714
_diffrn_reflns_Laue_measured_fraction_full 0.993
_diffrn_reflns_Laue_measured_fraction_max 0.993
_diffrn_reflns_limit_h_max 14
_diffrn_reflns_limit_h_min -12
_diffrn_reflns_limit_k_max 27
_diffrn_reflns_limit_k_min -24
_diffrn_reflns_limit_l_max 15
_diffrn_reflns_limit_l_min -15
_diffrn_reflns_number 6510
_diffrn_reflns_point_group_measured_fraction_full 0.993
_diffrn_reflns_point_group_measured_fraction_max 0.993
_diffrn_reflns_theta_full 24.999
_diffrn_reflns_theta_max 24.999
_diffrn_reflns_theta_min 1.752
_diffrn_source 'fine-focus sealed tube'
_exptl_absorpt_coefficient_mu 1.521
_exptl_absorpt_correction_T_max 0.915
_exptl_absorpt_correction_T_min 0.910
_exptl_absorpt_correction_type multi-scan
_exptl_absorpt_process_details
;
 R.H. Blessing, Acta Cryst. (1995), A51, 33-38
;
_exptl_crystal_colour green
_exptl_crystal_density_diffrn 1.784
_exptl_crystal_description block
_exptl_crystal_F_000 1752
_exptl_crystal_size_max 0.200
_exptl_crystal_size_mid 0.080
_exptl_crystal_size_min 0.060
_refine_diff_density_max 0.302
_refine_diff_density_min -0.285
_refine_diff_density_rms 0.063
_refine_ls_extinction_coef .
_refine_ls_extinction_method none
_refine_ls_goodness_of_fit_ref 0.797
_refine_ls_hydrogen_treatment constr
_refine_ls_matrix_type full
_refine_ls_number_parameters 246
_refine_ls_number_reflns 2829
_refine_ls_number_restraints 0
_refine_ls_restrained_S_all 0.797
_refine_ls_R_factor_all 0.0549
_refine_ls_R_factor_gt 0.0280
_refine_ls_shift/su_max 0.001
_refine_ls_shift/su_mean 0.000
_refine_ls_structure_factor_coef Fsqd
_refine_ls_weighting_details 'w=1/[\s^2^(Fo^2^)+(0.0216P)^2^] where P=(Fo^2^+2Fc^2^)/3'
_refine_ls_weighting_scheme calc
_refine_ls_wR_factor_gt 0.0517
_refine_ls_wR_factor_ref 0.0552
_reflns_Friedel_coverage 0.000
_reflns_Friedel_fraction_full .
_reflns_Friedel_fraction_max .
_reflns_number_gt 1854
_reflns_number_total 2829
_reflns_threshold_expression 'I > 2\s(I)'
_cod_data_source_file JSSC-2017-245-138.cif
_cod_data_source_block 1
_cod_original_sg_symbol_H-M 'C 2/c'
_cod_database_code 1560693
_shelx_space_group_comment
;
The symmetry employed for this shelxl refinement is uniquely defined
by the following loop, which should always be used as a source of
symmetry information in preference to the above space-group names.
They are only intended as comments.
;
_shelx_estimated_absorpt_t_min 0.751
_shelx_estimated_absorpt_t_max 0.914

loop_
_space_group_symop_operation_xyz
'x, y, z'
'-x, y, -z+1/2'
'x+1/2, y+1/2, z'
'-x+1/2, y+1/2, -z+1/2'
'-x, -y, -z'
'x, -y, z-1/2'
'-x+1/2, -y+1/2, -z'
'x+1/2, -y+1/2, z-1/2'

loop_
_atom_site_label
_atom_site_type_symbol
_atom_site_fract_x
_atom_site_fract_y
_atom_site_fract_z
_atom_site_U_iso_or_equiv
_atom_site_adp_type
_atom_site_occupancy
_atom_site_site_symmetry_order
_atom_site_calc_flag
_atom_site_refinement_flags_posn
_atom_site_refinement_flags_adp
_atom_site_refinement_flags_occupancy
_atom_site_disorder_assembly
_atom_site_disorder_group
Cu1 Cu 0.5000 0.82520(2) 0.2500 0.01899(14) Uani 1 2 d S T P . .
Cu2 Cu 0.5000 0.62496(2) 0.7500 0.01929(15) Uani 1 2 d S T P . .
S1 S 0.24612(8) 0.71475(4) 0.33512(6) 0.0309(2) Uani 1 1 d . . . . .
O1 O 0.5205(2) 0.68229(9) 0.64338(16) 0.0234(5) Uani 1 1 d . . . . .
N2 N 0.4374(2) 0.89165(10) 0.31326(18) 0.0178(6) Uani 1 1 d . . . . .
N1 N 0.4182(3) 0.76664(10) 0.30994(18) 0.0204(6) Uani 1 1 d . . . . .
O2 O 0.3286(2) 0.65058(9) 0.55818(17) 0.0270(5) Uani 1 1 d . . . . .
N3 N 0.5607(3) 0.55958(11) 0.6856(2) 0.0215(7) Uani 1 1 d . . . . .
N4 N 0.3120(2) 0.85616(11) -0.0118(2) 0.0237(6) Uani 1 1 d . . . . .
O3 O 0.3168(2) 0.82145(10) 0.06618(17) 0.0329(6) Uani 1 1 d . . . . .
C4 C 0.4703(3) 0.74267(12) 0.4207(2) 0.0201(7) Uani 1 1 d . . . . .
H4 H 0.5547 0.7464 0.4724 0.024 Uiso 1 1 calc R U . . .
C9 C 0.4665(3) 0.94410(12) 0.2844(2) 0.0181(7) Uani 1 1 d . . . . .
C7 C 0.3693(3) 0.99353(14) 0.3867(2) 0.0233(8) Uani 1 1 d . . . . .
H7 H 0.3457 1.0277 0.4123 0.028 Uiso 1 1 calc R U . . .
C6 C 0.3403(3) 0.94098(13) 0.4152(2) 0.0239(8) Uani 1 1 d . . . . .
H6 H 0.2956 0.9385 0.4603 0.029 Uiso 1 1 calc R U . . .
O4 O 0.2636(3) 0.90297(12) -0.0185(3) 0.0738(10) Uani 1 1 d . . . . .
C5 C 0.3763(3) 0.89054(13) 0.3783(2) 0.0208(7) Uani 1 1 d . . . . .
H5 H 0.3565 0.8544 0.4005 0.025 Uiso 1 1 calc R U . . .
C8 C 0.4347(3) 0.99643(13) 0.3186(2) 0.0217(8) Uani 1 1 d . . . . .
C10 C 0.4688(4) 1.04972(13) 0.2832(3) 0.0251(8) Uani 1 1 d . . . . .
H10 H 0.4476 1.0852 0.3065 0.030 Uiso 1 1 calc R U . . .
O5 O 0.3585(3) 0.84494(11) -0.0777(2) 0.0526(8) Uani 1 1 d . . . . .
C2 C 0.3910(3) 0.71327(13) 0.4498(2) 0.0209(7) Uani 1 1 d . . . . .
C15 C 0.5337(3) 0.50686(13) 0.7165(2) 0.0227(8) Uani 1 1 d . . . . .
C12 C 0.6636(3) 0.51070(14) 0.5894(2) 0.0282(8) Uani 1 1 d . . . . .
H12 H 0.7089 0.5132 0.5448 0.034 Uiso 1 1 calc R U . . .
C11 C 0.6248(3) 0.56146(15) 0.6236(2) 0.0250(8) Uani 1 1 d . . . . .
H11 H 0.6448 0.5977 0.6019 0.030 Uiso 1 1 calc R U . . .
C1 C 0.4134(3) 0.68003(12) 0.5579(2) 0.0216(7) Uani 1 1 d . . . . .
C16 C 0.5339(4) 0.40204(15) 0.7195(3) 0.0403(9) Uani 1 1 d . . . . .
H16 H 0.5583 0.3665 0.6997 0.048 Uiso 1 1 calc R U . . .
C3 C 0.3006(3) 0.75475(13) 0.2562(2) 0.0275(8) Uani 1 1 d . . . . .
H3 H 0.2498 0.7676 0.1789 0.033 Uiso 1 1 calc R U . . .
C14 C 0.5693(3) 0.45470(13) 0.6847(2) 0.0279(8) Uani 1 1 d . . . . .
C13 C 0.6369(4) 0.45808(14) 0.6195(3) 0.0311(9) Uani 1 1 d . . . . .
H13 H 0.6638 0.4240 0.5966 0.037 Uiso 1 1 calc R U . . .

loop_
_atom_site_aniso_label
_atom_site_aniso_U_11
_atom_site_aniso_U_22
_atom_site_aniso_U_33
_atom_site_aniso_U_23
_atom_site_aniso_U_13
_atom_site_aniso_U_12
Cu1 0.0261(4) 0.0151(3) 0.0203(3) 0.000 0.0144(2) 0.000
Cu2 0.0249(4) 0.0181(3) 0.0183(3) 0.000 0.0127(2) 0.000
S1 0.0271(5) 0.0372(5) 0.0276(4) 0.0076(3) 0.0113(4) -0.0065(4)
O1 0.0276(14) 0.0236(12) 0.0219(10) 0.0023(9) 0.0135(10) -0.0023(10)
N2 0.0191(15) 0.0162(14) 0.0193(11) -0.0008(10) 0.0094(11) -0.0019(12)
N1 0.0252(17) 0.0186(14) 0.0175(12) -0.0014(10) 0.0095(11) -0.0009(12)
O2 0.0305(15) 0.0257(12) 0.0309(11) 0.0061(9) 0.0190(10) -0.0042(11)
N3 0.0223(19) 0.0248(15) 0.0177(13) -0.0025(11) 0.0089(13) -0.0001(13)
N4 0.0224(17) 0.0220(14) 0.0257(13) 0.0008(11) 0.0098(12) -0.0002(12)
O3 0.0313(15) 0.0373(14) 0.0292(11) 0.0128(10) 0.0126(10) -0.0007(12)
C4 0.025(2) 0.0172(15) 0.0170(13) -0.0011(11) 0.0078(13) -0.0020(14)
C9 0.0181(19) 0.0183(16) 0.0164(14) 0.0001(12) 0.0064(13) 0.0008(14)
C7 0.021(2) 0.0264(19) 0.0218(15) -0.0085(13) 0.0092(15) -0.0003(15)
C6 0.024(2) 0.0302(19) 0.0226(16) -0.0056(13) 0.0143(15) -0.0012(15)
O4 0.098(3) 0.0382(17) 0.132(3) 0.0406(18) 0.093(2) 0.0346(19)
C5 0.0224(19) 0.0235(19) 0.0194(13) -0.0010(11) 0.0117(13) -0.0032(14)
C8 0.023(2) 0.0217(17) 0.0169(15) -0.0014(12) 0.0054(15) 0.0018(15)
C10 0.027(2) 0.0180(17) 0.0269(18) -0.0037(13) 0.0088(15) 0.0012(16)
O5 0.084(3) 0.0476(17) 0.0481(15) -0.0033(12) 0.0497(17) 0.0019(15)
C2 0.027(2) 0.0168(15) 0.0235(15) -0.0015(12) 0.0148(14) 0.0006(14)
C15 0.020(2) 0.0230(18) 0.0176(16) -0.0023(13) 0.0018(14) -0.0024(16)
C12 0.022(2) 0.039(2) 0.0242(16) -0.0091(14) 0.0105(15) 0.0018(17)
C11 0.023(2) 0.033(2) 0.0198(15) -0.0018(13) 0.0095(16) 0.0022(16)
C1 0.030(2) 0.0156(16) 0.0246(15) -0.0005(12) 0.0175(16) -0.0002(15)
C16 0.059(3) 0.0206(17) 0.0408(19) -0.0024(17) 0.0215(17) 0.010(2)
C3 0.034(2) 0.0261(18) 0.0201(14) 0.0041(13) 0.0098(14) -0.0026(16)
C14 0.031(2) 0.0243(19) 0.0241(17) -0.0057(13) 0.0077(16) -0.0010(16)
C13 0.035(2) 0.026(2) 0.0267(17) -0.0085(13) 0.0083(17) 0.0045(17)

loop_
_atom_type_symbol
_atom_type_description
_atom_type_scat_dispersion_real
_atom_type_scat_dispersion_imag
_atom_type_scat_source
C C 0.0033 0.0016 'International Tables Vol C Tables 4.2.6.8 and 6.1.1.4'
H H 0.0000 0.0000 'International Tables Vol C Tables 4.2.6.8 and 6.1.1.4'
Cu Cu 0.3201 1.2651 'International Tables Vol C Tables 4.2.6.8 and 6.1.1.4'
N N 0.0061 0.0033 'International Tables Vol C Tables 4.2.6.8 and 6.1.1.4'
O O 0.0106 0.0060 'International Tables Vol C Tables 4.2.6.8 and 6.1.1.4'
S S 0.1246 0.1234 'International Tables Vol C Tables 4.2.6.8 and 6.1.1.4'

loop_
_geom_angle_atom_site_label_1
_geom_angle_atom_site_label_2
_geom_angle_atom_site_label_3
_geom_angle
_geom_angle_site_symmetry_1
_geom_angle_site_symmetry_3
N1 Cu1 N1 95.35(14) . 2_655
N1 Cu1 N2 171.96(10) . 2_655
N1 Cu1 N2 91.78(10) 2_655 2_655
N1 Cu1 N2 91.78(10) . .
N1 Cu1 N2 171.96(10) 2_655 .
N2 Cu1 N2 81.36(13) 2_655 .
N1 Cu1 O3 86.66(9) . .
N1 Cu1 O3 90.56(9) 2_655 .
N2 Cu1 O3 89.57(8) 2_655 .
N2 Cu1 O3 93.56(9) . .
N1 Cu1 O3 90.56(9) . 2_655
N1 Cu1 O3 86.66(9) 2_655 2_655
N2 Cu1 O3 93.56(9) 2_655 2_655
N2 Cu1 O3 89.57(8) . 2_655
O3 Cu1 O3 175.87(11) . 2_655
O1 Cu2 O1 96.02(11) 2_656 .
O1 Cu2 N3 92.93(9) 2_656 2_656
O1 Cu2 N3 163.49(10) . 2_656
O1 Cu2 N3 163.48(10) 2_656 .
O1 Cu2 N3 92.93(9) . .
N3 Cu2 N3 82.00(15) 2_656 .
O1 Cu2 C1 29.81(10) 2_656 2_656
O1 Cu2 C1 101.13(9) . 2_656
N3 Cu2 C1 93.53(9) 2_656 2_656
N3 Cu2 C1 134.39(11) . 2_656
O1 Cu2 C1 101.13(9) 2_656 .
O1 Cu2 C1 29.81(10) . .
N3 Cu2 C1 134.39(11) 2_656 .
N3 Cu2 C1 93.53(9) . .
C1 Cu2 C1 119.44(13) 2_656 .
C3 S1 C2 89.46(16) . .
C1 O1 Cu2 99.48(18) . .
C5 N2 C9 117.7(2) . .
C5 N2 Cu1 129.6(2) . .
C9 N2 Cu1 112.70(18) . .
C3 N1 C4 110.6(2) . .
C3 N1 Cu1 123.27(19) . .
C4 N1 Cu1 125.0(2) . .
C11 N3 C15 118.4(3) . .
C11 N3 Cu2 129.1(2) . .
C15 N3 Cu2 112.5(2) . .
O4 N4 O5 119.6(3) . .
O4 N4 O3 118.7(2) . .
O5 N4 O3 121.7(3) . .
N4 O3 Cu1 116.13(18) . .
C2 C4 N1 114.6(3) . .
C2 C4 H4 122.7 . .
N1 C4 H4 122.7 . .
N2 C9 C8 123.6(3) . .
N2 C9 C9 116.62(15) . 2_655
C8 C9 C9 119.78(18) . 2_655
C6 C7 C8 119.1(3) . .
C6 C7 H7 120.4 . .
C8 C7 H7 120.4 . .
C7 C6 C5 120.4(3) . .
C7 C6 H6 119.8 . .
C5 C6 H6 119.8 . .
N2 C5 C6 122.1(3) . .
N2 C5 H5 118.9 . .
C6 C5 H5 118.9 . .
C9 C8 C7 117.0(3) . .
C9 C8 C10 119.6(3) . .
C7 C8 C10 123.3(3) . .
C10 C10 C8 120.60(18) 2_655 .
C10 C10 H10 119.7 2_655 .
C8 C10 H10 119.7 . .
C4 C2 C1 130.2(3) . .
C4 C2 S1 110.2(2) . .
C1 C2 S1 119.6(2) . .
N3 C15 C14 123.2(3) . .
N3 C15 C15 116.51(17) . 2_656
C14 C15 C15 120.31(19) . 2_656
C13 C12 C11 120.8(3) . .
C13 C12 H12 119.6 . .
C11 C12 H12 119.6 . .
N3 C11 C12 121.2(3) . .
N3 C11 H11 119.4 . .
C12 C11 H11 119.4 . .
O2 C1 O1 124.0(2) . .
O2 C1 C2 118.2(3) . .
O1 C1 C2 117.8(3) . .
O2 C1 Cu2 73.37(15) . .
O1 C1 Cu2 50.71(13) . .
C2 C1 Cu2 167.5(2) . .
C16 C16 C14 121.16(19) 2_656 .
C16 C16 H16 119.4 2_656 .
C14 C16 H16 119.4 . .
N1 C3 S1 115.2(2) . .
N1 C3 H3 122.4 . .
S1 C3 H3 122.4 . .
C13 C14 C15 117.1(3) . .
C13 C14 C16 124.4(3) . .
C15 C14 C16 118.5(3) . .
C12 C13 C14 119.3(3) . .
C12 C13 H13 120.3 . .
C14 C13 H13 120.3 . .

loop_
_geom_bond_atom_site_label_1
_geom_bond_atom_site_label_2
_geom_bond_distance
_geom_bond_site_symmetry_2
Cu1 N1 2.023(2) .
Cu1 N1 2.023(2) 2_655
Cu1 N2 2.037(2) 2_655
Cu1 N2 2.037(2) .
Cu1 O3 2.422(2) .
Cu1 O3 2.422(2) 2_655
Cu2 O1 1.9924(19) 2_656
Cu2 O1 1.9925(19) .
Cu2 N3 2.014(3) 2_656
Cu2 N3 2.014(3) .
Cu2 C1 2.539(3) 2_656
Cu2 C1 2.539(3) .
S1 C3 1.701(3) .
S1 C2 1.726(3) .
O1 C1 1.280(4) .
N2 C5 1.333(4) .
N2 C9 1.364(4) .
N1 C3 1.317(4) .
N1 C4 1.382(3) .
O2 C1 1.240(4) .
N3 C11 1.331(4) .
N3 C15 1.370(4) .
N4 O4 1.223(4) .
N4 O5 1.227(3) .
N4 O3 1.259(3) .
C4 C2 1.359(4) .
C4 H4 0.9500 .
C9 C8 1.402(4) .
C9 C9 1.434(6) 2_655
C7 C6 1.364(4) .
C7 C8 1.412(5) .
C7 H7 0.9500 .
C6 C5 1.402(4) .
C6 H6 0.9500 .
C5 H5 0.9500 .
C8 C10 1.440(4) .
C10 C10 1.360(7) 2_655
C10 H10 0.9500 .
C2 C1 1.493(4) .
C15 C14 1.405(4) .
C15 C15 1.419(7) 2_656
C12 C13 1.363(5) .
C12 C11 1.409(4) .
C12 H12 0.9500 .
C11 H11 0.9500 .
C16 C16 1.356(7) 2_656
C16 C14 1.431(5) .
C16 H16 0.9500 .
C3 H3 0.9500 .
C14 C13 1.402(5) .
C13 H13 0.9500 .

loop_
_geom_hbond_atom_site_label_D
_geom_hbond_atom_site_label_H
_geom_hbond_atom_site_label_A
_geom_hbond_distance_DH
_geom_hbond_distance_HA
_geom_hbond_distance_DA
_geom_hbond_angle_DHA
_geom_hbond_site_symmetry_A
C4 H4 O3 0.95 2.53 3.118(4) 120.2 2_655
C4 H4 O5 0.95 2.63 3.214(4) 120.2 2_655
C6 H6 O2 0.95 2.51 3.080(4) 118.3 7_566
C5 H5 N1 0.95 2.61 3.115(4) 113.7 .
C5 H5 O2 0.95 2.53 3.091(4) 117.8 7_566
C12 H12 O4 0.95 2.32 2.976(4) 126.1 8_566
C11 H11 O4 0.95 2.53 3.078(4) 117.2 8_566
C3 H3 O3 0.95 2.30 2.947(3) 124.5 .
C4 H4 O3 0.95 2.53 3.118(4) 120.2 2_655
C4 H4 O5 0.95 2.63 3.214(4) 120.2 2_655
C6 H6 O2 0.95 2.51 3.080(4) 118.3 7_566
C5 H5 N1 0.95 2.61 3.115(4) 113.7 .
C5 H5 O2 0.95 2.53 3.091(4) 117.8 7_566
C12 H12 O4 0.95 2.32 2.976(4) 126.1 8_566
C11 H11 O4 0.95 2.53 3.078(4) 117.2 8_566
C3 H3 O3 0.95 2.30 2.947(3) 124.5 .

loop_
_geom_torsion_atom_site_label_1
_geom_torsion_atom_site_label_2
_geom_torsion_atom_site_label_3
_geom_torsion_atom_site_label_4
_geom_torsion
_geom_torsion_site_symmetry_1
_geom_torsion_site_symmetry_2
_geom_torsion_site_symmetry_3
_geom_torsion_site_symmetry_4
O4 N4 O3 Cu1 -92.6(3) . . . .
O5 N4 O3 Cu1 84.7(3) . . . .
C3 N1 C4 C2 -0.5(4) . . . .
Cu1 N1 C4 C2 167.61(19) . . . .
C5 N2 C9 C8 -0.6(4) . . . .
Cu1 N2 C9 C8 -179.4(2) . . . .
C5 N2 C9 C9 179.3(3) . . . 2_655
Cu1 N2 C9 C9 0.5(4) . . . 2_655
C8 C7 C6 C5 0.7(5) . . . .
C9 N2 C5 C6 1.1(4) . . . .
Cu1 N2 C5 C6 179.7(2) . . . .
C7 C6 C5 N2 -1.2(5) . . . .
N2 C9 C8 C7 0.1(5) . . . .
C9 C9 C8 C7 -179.7(4) 2_655 . . .
N2 C9 C8 C10 -179.6(3) . . . .
C9 C9 C8 C10 0.6(6) 2_655 . . .
C6 C7 C8 C9 -0.2(5) . . . .
C6 C7 C8 C10 179.5(3) . . . .
C9 C8 C10 C10 0.2(6) . . . 2_655
C7 C8 C10 C10 -179.5(4) . . . 2_655
N1 C4 C2 C1 177.3(3) . . . .
N1 C4 C2 S1 0.5(3) . . . .
C3 S1 C2 C4 -0.3(2) . . . .
C3 S1 C2 C1 -177.4(2) . . . .
C11 N3 C15 C14 -0.8(5) . . . .
Cu2 N3 C15 C14 -178.3(3) . . . .
C11 N3 C15 C15 179.4(4) . . . 2_656
Cu2 N3 C15 C15 1.9(5) . . . 2_656
C15 N3 C11 C12 0.5(5) . . . .
Cu2 N3 C11 C12 177.5(2) . . . .
C13 C12 C11 N3 -0.3(5) . . . .
Cu2 O1 C1 O2 3.6(3) . . . .
Cu2 O1 C1 C2 -174.1(2) . . . .
C4 C2 C1 O2 -170.9(3) . . . .
S1 C2 C1 O2 5.7(4) . . . .
C4 C2 C1 O1 6.9(4) . . . .
S1 C2 C1 O1 -176.5(2) . . . .
C4 C2 C1 Cu2 -14.6(11) . . . .
S1 C2 C1 Cu2 161.9(8) . . . .
C4 N1 C3 S1 0.3(3) . . . .
Cu1 N1 C3 S1 -168.06(13) . . . .
C2 S1 C3 N1 0.0(2) . . . .
N3 C15 C14 C13 0.9(5) . . . .
C15 C15 C14 C13 -179.3(4) 2_656 . . .
N3 C15 C14 C16 -178.6(3) . . . .
C15 C15 C14 C16 1.1(6) 2_656 . . .
C16 C16 C14 C13 -178.6(4) 2_656 . . .
C16 C16 C14 C15 0.9(6) 2_656 . . .
C11 C12 C13 C14 0.4(5) . . . .
C15 C14 C13 C12 -0.7(5) . . . .
C16 C14 C13 C12 178.8(3) . . . .
